data_7026134
loop_
_publ_author_name
'Langer, Jens'
'Fabra, Mar\'ia Jos\'e'
'Garc\'ia-Ordu\~na, Pilar'
'Lahoz, Fernando J.'
'G\"orls, Helmar'
'Oro, Luis A.'
'Westerhausen, Matthias'

_publ_section_title
;
 An iridium-mediated C-H activation/CO2-carboxylation reaction of
 1,1-bisdiphenylphosphinomethane.
;
_journal_issue 33
_journal_name_full 'Dalton transactions (Cambridge, England : 2003)'
_journal_page_first 7813
_journal_page_last 7821
_journal_paper_doi 10.1039/c0dt00230e
_journal_volume 39
_journal_year 2010
_chemical_formula_sum 'C33 H41 Li O4 P2'
_chemical_formula_weight 570.54
_chemical_name_systematic
;
?
;
_space_group_IT_number 15
_symmetry_cell_setting monoclinic
_symmetry_space_group_name_Hall '-C 2yc'
_symmetry_space_group_name_H-M 'C 1 2/c 1'
_atom_sites_solution_hydrogens geom
_atom_sites_solution_primary direct
_atom_sites_solution_secondary difmap
_audit_creation_method SHELXL-97
_cell_angle_alpha 90.00
_cell_angle_beta 106.354(2)
_cell_angle_gamma 90.00
_cell_formula_units_Z 4
_cell_length_a 16.2326(6)
_cell_length_b 9.2525(2)
_cell_length_c 21.7101(7)
_cell_measurement_temperature 183(2)
_cell_volume 3128.76(17)
_computing_cell_refinement DENZO
_computing_data_collection COLLECT
_computing_data_reduction DENZO
_computing_molecular_graphics SHELXTL/PC
_computing_publication_material SHELXL-97
_computing_structure_refinement 'SHELXL-97 (Sheldrick, 1997)'
_computing_structure_solution 'SHELXS-97 (Sheldrick, 1990)'
_diffrn_ambient_temperature 183(2)
_diffrn_measured_fraction_theta_full 0.996
_diffrn_measured_fraction_theta_max 0.996
_diffrn_measurement_device_type KappaCCD
_diffrn_measurement_method 'phi- + omega-scan'
_diffrn_radiation_monochromator graphite
_diffrn_radiation_source 'fine-focus sealed tube'
_diffrn_radiation_type MoK\a
_diffrn_radiation_wavelength 0.71073
_diffrn_reflns_av_R_equivalents 0.0384
_diffrn_reflns_av_sigmaI/netI 0.0418
_diffrn_reflns_limit_h_max 19
_diffrn_reflns_limit_h_min -21
_diffrn_reflns_limit_k_max 12
_diffrn_reflns_limit_k_min -11
_diffrn_reflns_limit_l_max 27
_diffrn_reflns_limit_l_min -28
_diffrn_reflns_number 10804
_diffrn_reflns_theta_full 27.49
_diffrn_reflns_theta_max 27.49
_diffrn_reflns_theta_min 2.56
_exptl_absorpt_coefficient_mu 0.174
_exptl_absorpt_correction_type none
_exptl_crystal_colour colourless
_exptl_crystal_density_diffrn 1.211
_exptl_crystal_density_method 'not measured'
_exptl_crystal_description prism
_exptl_crystal_F_000 1216
_exptl_crystal_size_max 0.05
_exptl_crystal_size_mid 0.05
_exptl_crystal_size_min 0.04
_refine_diff_density_max 0.263
_refine_diff_density_min -0.239
_refine_diff_density_rms 0.041
_refine_ls_extinction_method none
_refine_ls_goodness_of_fit_ref 1.015
_refine_ls_hydrogen_treatment refall
_refine_ls_matrix_type full
_refine_ls_number_parameters 264
_refine_ls_number_reflns 3572
_refine_ls_number_restraints 0
_refine_ls_restrained_S_all 1.015
_refine_ls_R_factor_all 0.0534
_refine_ls_R_factor_gt 0.0359
_refine_ls_shift/su_max 0.001
_refine_ls_shift/su_mean 0.000
_refine_ls_structure_factor_coef Fsqd
_refine_ls_weighting_details 'calc w=1/[\s^2^(Fo^2^)+(0.0640P)^2^+0.3462P] where P=(Fo^2^+2Fc^2^)/3'
_refine_ls_weighting_scheme calc
_refine_ls_wR_factor_gt 0.0942
_refine_ls_wR_factor_ref 0.1037
_reflns_number_gt 2844
_reflns_number_total 3572
_reflns_threshold_expression >2sigma(I)
_cod_data_source_file c0dt00230e.txt
_cod_data_source_block FO3498
_cod_depositor_comments
;
The following automatic conversions were performed:

'_exptl_absorpt_correction_type' value 'NONE' changed to 'none'
according to /home/saulius/struct/CIF-dictionaries/cif_core.dic
dictionary named 'cif_core.dic' version 2.4.2 from 2011-04-26.

Automatic conversion script
Id: cif_fix_values 1891 2012-01-12 08:04:46Z andrius 
;
_cod_original_sg_symbol_H-M C2/c
_cod_database_code 7026134

loop_
_symmetry_equiv_pos_as_xyz
'x, y, z'
'-x, y, -z+1/2'
'x+1/2, y+1/2, z'
'-x+1/2, y+1/2, -z+1/2'
'-x, -y, -z'
'x, -y, z-1/2'
'-x+1/2, -y+1/2, -z'
'x+1/2, -y+1/2, z-1/2'

loop_
_atom_site_label
_atom_site_type_symbol
_atom_site_fract_x
_atom_site_fract_y
_atom_site_fract_z
_atom_site_U_iso_or_equiv
_atom_site_adp_type
_atom_site_occupancy
_atom_site_symmetry_multiplicity
_atom_site_calc_flag
_atom_site_refinement_flags
Li Li 0.5000 0.4427(4) 0.7500 0.0302(7) Uani 1 2 d S
P1 P 0.46818(2) 0.17213(3) 0.680272(15) 0.01962(12) Uani 1 1 d .
O1 O 0.62977(7) 0.47867(11) 0.75248(5) 0.0347(3) Uani 1 1 d .
O2 O 0.48184(7) 0.58643(11) 0.67160(5) 0.0345(3) Uani 1 1 d .
C1 C 0.5000 0.0709(2) 0.7500 0.0247(4) Uani 1 2 d S
H1 H 0.5000 -0.033(3) 0.7500 0.046(7) Uiso 1 2 d S
C2 C 0.36495(9) 0.09477(14) 0.63151(6) 0.0219(3) Uani 1 1 d .
C3 C 0.30026(10) 0.18306(17) 0.59510(7) 0.0308(3) Uani 1 1 d .
H3 H 0.3114(12) 0.280(2) 0.5934(8) 0.042(5) Uiso 1 1 d .
C4 C 0.22117(11) 0.12723(19) 0.56033(8) 0.0381(4) Uani 1 1 d .
H4 H 0.1800(14) 0.190(2) 0.5369(10) 0.057(6) Uiso 1 1 d .
C5 C 0.20564(10) -0.01859(18) 0.56135(7) 0.0332(4) Uani 1 1 d .
H5 H 0.1535(12) -0.0605(19) 0.5377(8) 0.041(5) Uiso 1 1 d .
C6 C 0.26898(11) -0.10854(17) 0.59705(8) 0.0376(4) Uani 1 1 d .
H6 H 0.2590(13) -0.206(2) 0.5982(9) 0.051(5) Uiso 1 1 d .
C7 C 0.34745(11) -0.05312(17) 0.63169(8) 0.0338(4) Uani 1 1 d .
H7 H 0.3912(12) -0.1140(19) 0.6572(8) 0.038(5) Uiso 1 1 d .
C8 C 0.53426(9) 0.11567(14) 0.62753(6) 0.0231(3) Uani 1 1 d .
C9 C 0.60639(10) 0.03050(17) 0.65088(8) 0.0328(3) Uani 1 1 d .
H9 H 0.6208(12) -0.0051(19) 0.6946(9) 0.043(5) Uiso 1 1 d .
C10 C 0.65988(12) -0.0047(2) 0.61277(9) 0.0442(4) Uani 1 1 d .
H10 H 0.7112(14) -0.060(2) 0.6327(10) 0.057(6) Uiso 1 1 d .
C11 C 0.64179(12) 0.0450(2) 0.55086(9) 0.0451(5) Uani 1 1 d .
H11 H 0.6764(14) 0.022(2) 0.5248(10) 0.058(6) Uiso 1 1 d .
C12 C 0.57051(13) 0.1307(2) 0.52668(8) 0.0428(4) Uani 1 1 d .
H12 H 0.5544(13) 0.164(2) 0.4847(10) 0.052(6) Uiso 1 1 d .
C13 C 0.51690(11) 0.16646(17) 0.56438(7) 0.0321(3) Uani 1 1 d .
H13 H 0.4680(12) 0.2245(18) 0.5467(8) 0.031(4) Uiso 1 1 d .
C14 C 0.62998(13) 0.6104(2) 0.71800(10) 0.0484(5) Uani 1 1 d .
H14B H 0.6858(14) 0.623(2) 0.7092(9) 0.053(6) Uiso 1 1 d .
H14A H 0.6181(13) 0.686(2) 0.7457(9) 0.054(6) Uiso 1 1 d .
C15 C 0.56058(13) 0.6106(2) 0.65627(10) 0.0476(5) Uani 1 1 d .
H15B H 0.5649(13) 0.528(2) 0.6254(9) 0.055(6) Uiso 1 1 d .
H15A H 0.5578(14) 0.699(2) 0.6345(10) 0.064(6) Uiso 1 1 d .
C16 C 0.41193(13) 0.5684(2) 0.61531(9) 0.0424(4) Uani 1 1 d .
H16C H 0.4058(13) 0.658(2) 0.5902(9) 0.048(5) Uiso 1 1 d .
H16B H 0.3605(13) 0.550(2) 0.6290(9) 0.047(5) Uiso 1 1 d .
H16A H 0.4224(14) 0.484(2) 0.5906(9) 0.055(6) Uiso 1 1 d .
C17 C 0.67724(12) 0.3649(2) 0.73358(10) 0.0411(4) Uani 1 1 d .
H17B H 0.6743(13) 0.277(2) 0.7593(9) 0.049(5) Uiso 1 1 d .
H17A H 0.6543(12) 0.3467(18) 0.6890(9) 0.035(4) Uiso 1 1 d .
H17C H 0.7357(15) 0.395(2) 0.7407(10) 0.058(6) Uiso 1 1 d .

loop_
_atom_site_aniso_label
_atom_site_aniso_U_11
_atom_site_aniso_U_22
_atom_site_aniso_U_33
_atom_site_aniso_U_23
_atom_site_aniso_U_13
_atom_site_aniso_U_12
Li 0.0284(19) 0.0293(17) 0.0368(18) 0.000 0.0154(15) 0.000
P1 0.0202(2) 0.02053(19) 0.01845(18) -0.00045(12) 0.00595(13) 0.00083(13)
O1 0.0313(6) 0.0360(6) 0.0405(6) -0.0032(5) 0.0161(5) -0.0042(5)
O2 0.0359(6) 0.0323(6) 0.0364(6) 0.0034(4) 0.0123(5) -0.0049(5)
C1 0.0320(11) 0.0210(9) 0.0201(9) 0.000 0.0058(8) 0.000
C2 0.0216(7) 0.0264(7) 0.0193(6) -0.0013(5) 0.0084(5) 0.0005(5)
C3 0.0256(8) 0.0284(8) 0.0359(8) 0.0033(6) 0.0047(6) 0.0020(6)
C4 0.0247(8) 0.0459(9) 0.0392(9) 0.0055(7) 0.0016(7) 0.0057(7)
C5 0.0227(8) 0.0487(9) 0.0284(8) -0.0077(7) 0.0076(6) -0.0102(7)
C6 0.0381(10) 0.0320(9) 0.0405(9) -0.0040(7) 0.0078(7) -0.0098(7)
C7 0.0300(9) 0.0294(8) 0.0371(8) 0.0007(6) 0.0011(7) -0.0014(6)
C8 0.0237(7) 0.0242(7) 0.0229(7) -0.0061(5) 0.0089(6) -0.0067(5)
C9 0.0296(8) 0.0364(8) 0.0347(8) -0.0037(6) 0.0128(7) 0.0030(6)
C10 0.0334(10) 0.0494(10) 0.0554(11) -0.0134(9) 0.0216(8) 0.0019(8)
C11 0.0429(11) 0.0531(11) 0.0515(11) -0.0229(9) 0.0334(9) -0.0169(9)
C12 0.0561(12) 0.0501(10) 0.0295(8) -0.0086(7) 0.0237(8) -0.0194(9)
C13 0.0362(9) 0.0357(8) 0.0259(7) -0.0006(6) 0.0114(7) -0.0058(7)
C14 0.0413(11) 0.0422(10) 0.0655(13) 0.0013(9) 0.0213(10) -0.0165(8)
C15 0.0463(11) 0.0478(11) 0.0538(11) 0.0153(9) 0.0224(9) -0.0096(8)
C16 0.0467(11) 0.0375(9) 0.0383(9) 0.0079(8) 0.0044(8) -0.0007(8)
C17 0.0293(10) 0.0501(10) 0.0480(11) -0.0084(8) 0.0176(8) -0.0028(8)

loop_
_atom_type_symbol
_atom_type_description
_atom_type_scat_dispersion_real
_atom_type_scat_dispersion_imag
_atom_type_scat_source
C C 0.0033 0.0016 'International Tables Vol C Tables 4.2.6.8 and 6.1.1.4'
H H 0.0000 0.0000 'International Tables Vol C Tables 4.2.6.8 and 6.1.1.4'
Li Li -0.0003 0.0001 'International Tables Vol C Tables 4.2.6.8 and 6.1.1.4'
O O 0.0106 0.0060 'International Tables Vol C Tables 4.2.6.8 and 6.1.1.4'
P P 0.1023 0.0942 'International Tables Vol C Tables 4.2.6.8 and 6.1.1.4'

loop_
_geom_angle_atom_site_label_1
_geom_angle_atom_site_label_2
_geom_angle_atom_site_label_3
_geom_angle
_geom_angle_site_symmetry_1
_geom_angle_site_symmetry_3
O2 Li O2 102.03(15) 2_656 .
O2 Li O1 88.19(8) 2_656 .
O2 Li O1 80.43(7) . .
O2 Li O1 80.43(7) 2_656 2_656
O2 Li O1 88.19(8) . 2_656
O1 Li O1 161.91(19) . 2_656
O2 Li P1 99.15(5) 2_656 2_656
O2 Li P1 158.22(11) . 2_656
O1 Li P1 95.33(8) . 2_656
O1 Li P1 100.31(8) 2_656 2_656
O2 Li P1 158.22(11) 2_656 .
O2 Li P1 99.15(5) . .
O1 Li P1 100.31(8) . .
O1 Li P1 95.33(8) 2_656 .
P1 Li P1 60.35(7) 2_656 .
C1 P1 C8 107.82(6) . .
C1 P1 C2 106.82(6) . .
C8 P1 C2 97.22(6) . .
C1 P1 Li 92.59(7) . .
C8 P1 Li 121.22(4) . .
C2 P1 Li 129.15(4) . .
C14 O1 C17 113.31(14) . .
C14 O1 Li 105.63(13) . .
C17 O1 Li 119.27(13) . .
C16 O2 C15 111.59(14) . .
C16 O2 Li 120.93(11) . .
C15 O2 Li 110.82(10) . .
P1 C1 P1 114.46(11) 2_656 .
P1 C1 H1 122.77(6) 2_656 .
P1 C1 H1 122.77(5) . .
C3 C2 C7 117.12(13) . .
C3 C2 P1 120.98(11) . .
C7 C2 P1 121.85(11) . .
C2 C3 C4 121.63(14) . .
C2 C3 H3 118.2(12) . .
C4 C3 H3 120.2(11) . .
C5 C4 C3 120.06(15) . .
C5 C4 H4 121.4(13) . .
C3 C4 H4 118.6(13) . .
C4 C5 C6 119.38(15) . .
C4 C5 H5 122.4(11) . .
C6 C5 H5 118.2(11) . .
C5 C6 C7 120.58(15) . .
C5 C6 H6 119.9(13) . .
C7 C6 H6 119.5(13) . .
C6 C7 C2 121.22(15) . .
C6 C7 H7 121.3(11) . .
C2 C7 H7 117.5(11) . .
C9 C8 C13 117.76(13) . .
C9 C8 P1 120.81(11) . .
C13 C8 P1 121.26(12) . .
C8 C9 C10 121.27(16) . .
C8 C9 H9 119.9(11) . .
C10 C9 H9 118.8(11) . .
C11 C10 C9 120.35(18) . .
C11 C10 H10 122.3(12) . .
C9 C10 H10 117.2(12) . .
C10 C11 C12 119.40(15) . .
C10 C11 H11 121.3(13) . .
C12 C11 H11 119.3(13) . .
C11 C12 C13 120.62(16) . .
C11 C12 H12 122.8(13) . .
C13 C12 H12 116.5(13) . .
C12 C13 C8 120.59(16) . .
C12 C13 H13 119.2(10) . .
C8 C13 H13 120.2(10) . .
O1 C14 C15 111.05(14) . .
O1 C14 H14B 109.9(11) . .
C15 C14 H14B 109.2(12) . .
O1 C14 H14A 104.9(11) . .
C15 C14 H14A 108.9(12) . .
H14B C14 H14A 112.8(17) . .
O2 C15 C14 106.89(15) . .
O2 C15 H15B 105.4(12) . .
C14 C15 H15B 114.3(11) . .
O2 C15 H15A 109.6(14) . .
C14 C15 H15A 111.7(14) . .
H15B C15 H15A 108.7(17) . .
O2 C16 H16C 107.9(11) . .
O2 C16 H16B 107.6(11) . .
H16C C16 H16B 111.0(16) . .
O2 C16 H16A 109.9(12) . .
H16C C16 H16A 112.0(15) . .
H16B C16 H16A 108.4(16) . .
O1 C17 H17B 109.1(11) . .
O1 C17 H17A 109.6(11) . .
H17B C17 H17A 110.9(15) . .
O1 C17 H17C 109.2(12) . .
H17B C17 H17C 110.5(16) . .
H17A C17 H17C 107.5(17) . .

loop_
_geom_bond_atom_site_label_1
_geom_bond_atom_site_label_2
_geom_bond_distance
_geom_bond_site_symmetry_2
Li O2 2.114(2) 2_656
Li O2 2.114(2) .
Li O1 2.1184(12) .
Li O1 2.1185(12) 2_656
Li P1 2.895(3) 2_656
Li P1 2.896(3) .
P1 C1 1.7308(11) .
P1 C8 1.8509(14) .
P1 C2 1.8553(14) .
O1 C14 1.431(2) .
O1 C17 1.431(2) .
O2 C16 1.424(2) .
O2 C15 1.426(2) .
C1 P1 1.7307(11) 2_656
C1 H1 0.96(3) .
C2 C3 1.388(2) .
C2 C7 1.398(2) .
C3 C4 1.393(2) .
C3 H3 0.92(2) .
C4 C5 1.374(2) .
C4 H4 0.92(2) .
C5 C6 1.379(2) .
C5 H5 0.942(19) .
C6 C7 1.383(2) .
C6 H6 0.91(2) .
C7 H7 0.952(18) .
C8 C9 1.384(2) .
C8 C13 1.401(2) .
C9 C10 1.396(2) .
C9 H9 0.968(18) .
C10 C11 1.372(3) .
C10 H10 0.97(2) .
C11 C12 1.379(3) .
C11 H11 0.93(2) .
C12 C13 1.392(2) .
C12 H12 0.93(2) .
C13 H13 0.946(18) .
C14 C15 1.488(3) .
C14 H14B 0.98(2) .
C14 H14A 0.98(2) .
C15 H15B 1.03(2) .
C15 H15A 0.94(2) .
C16 H16C 0.98(2) .
C16 H16B 0.98(2) .
C16 H16A 0.99(2) .
C17 H17B 1.00(2) .
C17 H17A 0.949(18) .
C17 H17C 0.96(2) .
